data_1569221
loop_
_publ_author_name
'Yan, Fei-Fei'
'Jiang, Wen-Jing'
'Yao, Nian-Tao'
'Mao, Pan-Dong'
'Zhao, Liang'
'Sun, Hui-Ying'
'Meng, Yin-Shan'
'Liu, Tao'

_publ_section_title
;
 Manipulating fluorescence by photo-switched spin-state conversions in an
 iron(ii)-based SCO-MOF.
;
_journal_issue 25
_journal_name_full 'Chemical science'
_journal_page_first 6936
_journal_page_last 6942
_journal_paper_doi 10.1039/d3sc01217d
_journal_volume 14
_journal_year 2023
_chemical_formula_moiety '0.25(C128 H84 Ag8 Fe4 N28), C4 O2'
_chemical_formula_sum 'C36 H21 Ag2 Fe N7 O2'
_chemical_formula_weight 855.19
_space_group_crystal_system monoclinic
_space_group_IT_number 15
_space_group_name_Hall '-C 2yc'
_space_group_name_H-M_alt 'C 1 2/c 1'
_atom_sites_solution_hydrogens geom
_atom_sites_solution_primary dual
_audit_creation_date 2022-11-09
_audit_creation_method
;
Olex2 1.2
(compiled 2018.05.29 svn.r3508 for OlexSys, GUI svn.r5506)
;
_audit_update_record
;
2022-11-09 deposited with the CCDC.	2023-05-26 downloaded from the CCDC.
;
_cell_angle_alpha 90
_cell_angle_beta 101.652(2)
_cell_angle_gamma 90
_cell_formula_units_Z 4
_cell_length_a 8.8187(5)
_cell_length_b 19.2165(11)
_cell_length_c 20.7495(10)
_cell_measurement_reflns_used 9923
_cell_measurement_temperature 30(2)
_cell_measurement_theta_max 27.44
_cell_measurement_theta_min 2.34
_cell_volume 3443.8(3)
_computing_cell_refinement 'SAINT V8.40A (?, 2016)'
_computing_data_reduction 'SAINT V8.40A (?, 2016)'
_computing_molecular_graphics 'Olex2 (Dolomanov et al., 2009)'
_computing_publication_material 'Olex2 (Dolomanov et al., 2009)'
_computing_structure_refinement 'ShelXL (Sheldrick, 2015)'
_computing_structure_solution 'ShelXT (Sheldrick, 2015)'
_diffrn_ambient_temperature 30.0
_diffrn_measured_fraction_theta_full 0.991
_diffrn_measured_fraction_theta_max 0.991
_diffrn_measurement_device_type 'Bruker APEX-II CCD'
_diffrn_measurement_method '\f and \w scans'
_diffrn_radiation_type MoK\a
_diffrn_radiation_wavelength 0.71073
_diffrn_reflns_av_R_equivalents 0.0445
_diffrn_reflns_av_unetI/netI 0.0257
_diffrn_reflns_Laue_measured_fraction_full 0.991
_diffrn_reflns_Laue_measured_fraction_max 0.991
_diffrn_reflns_limit_h_max 11
_diffrn_reflns_limit_h_min -11
_diffrn_reflns_limit_k_max 21
_diffrn_reflns_limit_k_min -24
_diffrn_reflns_limit_l_max 26
_diffrn_reflns_limit_l_min -26
_diffrn_reflns_number 27235
_diffrn_reflns_point_group_measured_fraction_full 0.991
_diffrn_reflns_point_group_measured_fraction_max 0.991
_diffrn_reflns_theta_full 25.242
_diffrn_reflns_theta_max 27.496
_diffrn_reflns_theta_min 2.345
_diffrn_standards_number 0
_exptl_absorpt_coefficient_mu 1.584
_exptl_absorpt_correction_T_max 0.7456
_exptl_absorpt_correction_T_min 0.6445
_exptl_absorpt_correction_type none
_exptl_absorpt_process_details
'SADABS-2016/2 (Bruker,2016/2) was used for absorption correction. wR2(int) was 0.1153 before and 0.0682 after correction. The Ratio of minimum to maximum transmission is 0.8644. The \l/2 correction factor is Not present.'
_exptl_crystal_density_diffrn 1.649
_exptl_crystal_description BLOCK
_exptl_crystal_F_000 1688
_refine_diff_density_max 1.832
_refine_diff_density_min -0.950
_refine_diff_density_rms 0.113
_refine_ls_extinction_method none
_refine_ls_goodness_of_fit_ref 1.060
_refine_ls_hydrogen_treatment constr
_refine_ls_matrix_type full
_refine_ls_number_parameters 230
_refine_ls_number_reflns 3923
_refine_ls_number_restraints 47
_refine_ls_restrained_S_all 1.102
_refine_ls_R_factor_all 0.0597
_refine_ls_R_factor_gt 0.0570
_refine_ls_shift/su_max 0.043
_refine_ls_shift/su_mean 0.003
_refine_ls_structure_factor_coef Fsqd
_refine_ls_weighting_details 'w=1/[\s^2^(Fo^2^)+(0.0526P)^2^+34.1334P] where P=(Fo^2^+2Fc^2^)/3'
_refine_ls_weighting_scheme calc
_refine_ls_wR_factor_gt 0.1390
_refine_ls_wR_factor_ref 0.1411
_reflns_Friedel_coverage 0.000
_reflns_number_gt 3696
_reflns_number_total 3923
_reflns_threshold_expression 'I > 2\s(I)'
_cod_data_source_file d3sc01217d2.cif
_cod_data_source_block 30K-532nm
_cod_depositor_comments 'Adding full bibliography for 1569218--1569223.cif.'
_cod_database_code 1569221
_shelx_shelxl_version_number 2016/6
_shelx_space_group_comment
;
The symmetry employed for this shelxl refinement is uniquely defined
by the following loop, which should always be used as a source of
symmetry information in preference to the above space-group names.
They are only intended as comments.
;
_olex2_refinement_description
;
1. Fixed Uiso
 At 1.2 times of:
  All C(H) groups
2. Restrained distances
 C4-O1
 2.68 with sigma of 0.01
 C3-O1
 1.5 with sigma of 0.01
 C3-C4
 1.4 with sigma of 0.01
 C2-Ag2 = C2-Ag2A
 2.047 with sigma of 0.002
3. Uiso/Uaniso restraints and constraints
C3 \\sim O1 \\sim C4: within 3.8A with sigma of 0.02 and sigma for terminal
atoms of 0.04
Uanis(O1) \\sim Ueq, Uanis(C19) \\sim Ueq: with sigma of 0.01 and sigma for
terminal atoms of 0.02
Uanis(Ag2) \\sim Ueq, Uanis(Ag2A) \\sim Ueq: with sigma of 0.1 and sigma for
terminal atoms of 0.2
Uanis(Ag2) = Uanis(Ag2A)
4. Others
 Sof(Ag2A)=0.5*(1-FVAR(2))
 Sof(Ag2)=0.5*FVAR(2)
5.a Aromatic/amide H refined with riding coordinates:
 C15(H15), C14(H14), C5(H5), C11(H11), C6(H6), C12(H12), C8(H8), C9(H9),
 C17(H17), C18(H18), C19(H19)
;
_olex2_submission_special_instructions 'No special instructions were received'

loop_
_space_group_symop_operation_xyz
'x, y, z'
'-x, y, -z+1/2'
'x+1/2, y+1/2, z'
'-x+1/2, y+1/2, -z+1/2'
'-x, -y, -z'
'x, -y, z-1/2'
'-x+1/2, -y+1/2, -z'
'x+1/2, -y+1/2, z-1/2'

loop_
_atom_site_label
_atom_site_type_symbol
_atom_site_fract_x
_atom_site_fract_y
_atom_site_fract_z
_atom_site_U_iso_or_equiv
_atom_site_adp_type
_atom_site_occupancy
_atom_site_site_symmetry_order
_atom_site_calc_flag
_atom_site_refinement_flags_posn
_atom_site_refinement_flags_adp
_atom_site_refinement_flags_occupancy
_atom_site_disorder_assembly
_atom_site_disorder_group
Ag1 Ag 0.250000 -0.250000 0.500000 0.03840(17) Uani 1 2 d S T P . .
Ag2 Ag -0.114(5) -0.014(2) 0.7364(12) 0.0361(3) Uani 0.0103(12) 1 d D U . A 1
Fe1 Fe 0.000000 0.000000 0.500000 0.0354(3) Uani 1 2 d S T P . .
N1 N -0.2013(5) -0.0598(2) 0.45017(18) 0.0397(10) Uani 1 1 d . . . . .
N2 N 0.1432(5) -0.0916(2) 0.50602(19) 0.0420(10) Uani 1 1 d . . . . .
N3 N -0.0514(6) -0.0253(2) 0.5941(2) 0.0485(12) Uani 1 1 d . . . . .
N4 N -1.000000 -0.2783(3) 0.250000 0.0436(15) Uani 1 2 d S T P . .
C1 C 0.1902(6) -0.1468(2) 0.5070(2) 0.0379(10) Uani 1 1 d . . . . .
C10 C -0.6018(7) -0.1705(2) 0.3489(2) 0.0385(11) Uani 1 1 d . . . . .
C7 C -0.4615(7) -0.1330(2) 0.3834(2) 0.0381(11) Uani 1 1 d . . . . .
C13 C -0.8668(7) -0.2424(2) 0.2826(2) 0.0411(12) Uani 1 1 d . . . . .
C15 C -0.5902(8) -0.2344(3) 0.3180(3) 0.0523(15) Uani 1 1 d . . . . .
H15 H -0.490655 -0.253985 0.319235 0.063 Uiso 1 1 calc R . . . .
C14 C -0.7191(8) -0.2697(3) 0.2859(3) 0.0530(16) Uani 1 1 d . . . . .
H14 H -0.707395 -0.313172 0.265671 0.064 Uiso 1 1 calc R . . . .
C5 C -0.3349(8) -0.0577(2) 0.4701(2) 0.0460(13) Uani 1 1 d . . . . .
H5 H -0.340501 -0.030641 0.507880 0.055 Uiso 1 1 calc R . . . .
C11 C -0.7490(7) -0.1440(3) 0.3458(3) 0.0496(14) Uani 1 1 d . . . . .
H11 H -0.760538 -0.100670 0.366280 0.059 Uiso 1 1 calc R . . . .
C16 C -1.000000 -0.3525(4) 0.250000 0.060(3) Uani 1 2 d S T P . .
C6 C -0.4663(8) -0.0925(2) 0.4391(2) 0.0484(13) Uani 1 1 d . . . . .
H6 H -0.559296 -0.089082 0.455375 0.058 Uiso 1 1 calc R . . . .
C2 C -0.0400(9) -0.0338(3) 0.65071(13) 0.0631(19) Uani 1 1 d D . . . .
C12 C -0.8797(7) -0.1787(3) 0.3138(3) 0.0490(13) Uani 1 1 d . . . . .
H12 H -0.979061 -0.159269 0.312992 0.059 Uiso 1 1 calc R . . . .
C8 C -0.3229(7) -0.1356(3) 0.3629(3) 0.0544(15) Uani 1 1 d . . . . .
H8 H -0.313373 -0.162408 0.325437 0.065 Uiso 1 1 calc R . . . .
C9 C -0.1980(7) -0.0991(4) 0.3971(3) 0.0598(18) Uani 1 1 d . . . . .
H9 H -0.103195 -0.102012 0.382110 0.072 Uiso 1 1 calc R . . . .
C17 C -1.0541(11) -0.3888(3) 0.1920(3) 0.079(3) Uani 1 1 d . . . . .
H17 H -1.089326 -0.364326 0.152030 0.094 Uiso 1 1 calc R . . . .
C18 C -1.0565(15) -0.4609(3) 0.1928(4) 0.123(5) Uani 1 1 d . . . . .
H18 H -1.097401 -0.485616 0.153433 0.148 Uiso 1 1 calc R . . . .
C19 C -1.000000 -0.4972(5) 0.250000 0.095(4) Uani 1 2 d S TU P . .
H19 H -1.000000 -0.546668 0.250000 0.114 Uiso 1 2 calc RS T P . .
C3 C -0.5839(14) 0.2521(8) 0.4869(9) 0.192(10) Uani 1 1 d D U . . .
O1 O -0.674(3) 0.2078(11) 0.4275(9) 0.345(10) Uani 1 1 d D U . . .
C4 C -0.655(3) 0.2851(11) 0.5343(9) 0.299(14) Uani 1 1 d D U . . .
Ag2A Ag -0.03620(9) -0.03782(4) 0.74975(7) 0.0361(3) Uani 0.4897(12) 1 d D U . A 2

loop_
_atom_site_aniso_label
_atom_site_aniso_U_11
_atom_site_aniso_U_22
_atom_site_aniso_U_33
_atom_site_aniso_U_23
_atom_site_aniso_U_13
_atom_site_aniso_U_12
Ag1 0.0659(4) 0.0171(2) 0.0376(3) 0.00022(17) 0.0233(2) 0.0176(2)
Ag2 0.0517(10) 0.0334(3) 0.0184(3) 0.0025(3) -0.0044(7) -0.0043(3)
Fe1 0.0616(6) 0.0197(4) 0.0180(4) -0.0064(3) -0.0081(4) 0.0229(4)
N1 0.062(3) 0.0265(18) 0.0249(18) -0.0096(15) -0.0059(17) 0.0198(18)
N2 0.067(3) 0.0287(19) 0.0258(18) -0.0057(15) -0.0025(18) 0.0237(18)
N3 0.083(3) 0.032(2) 0.0239(19) -0.0039(16) -0.0043(19) 0.021(2)
N4 0.078(4) 0.023(3) 0.026(3) 0.000 0.003(3) 0.000
C1 0.055(3) 0.026(2) 0.030(2) -0.0037(17) 0.0031(19) 0.018(2)
C10 0.072(3) 0.0211(19) 0.021(2) -0.0018(15) 0.007(2) 0.003(2)
C7 0.068(3) 0.0210(19) 0.023(2) -0.0008(16) 0.003(2) 0.007(2)
C13 0.081(4) 0.021(2) 0.021(2) -0.0002(15) 0.007(2) -0.002(2)
C15 0.084(4) 0.030(2) 0.032(2) -0.0117(19) -0.014(2) 0.021(2)
C14 0.090(4) 0.023(2) 0.034(3) -0.0096(19) -0.016(3) 0.019(2)
C5 0.093(4) 0.022(2) 0.024(2) -0.0072(17) 0.014(2) -0.003(2)
C11 0.076(4) 0.026(2) 0.055(3) -0.017(2) 0.031(3) -0.009(2)
C16 0.114(8) 0.023(3) 0.029(4) 0.000 -0.017(4) 0.000
C6 0.088(4) 0.026(2) 0.035(3) -0.0101(19) 0.022(3) -0.011(2)
C2 0.125(6) 0.034(3) 0.025(2) -0.002(2) 0.002(3) 0.021(3)
C12 0.066(4) 0.033(2) 0.054(3) -0.017(2) 0.027(3) -0.008(2)
C8 0.064(4) 0.056(3) 0.038(3) -0.029(2) -0.004(2) 0.017(3)
C9 0.053(3) 0.075(4) 0.046(3) -0.038(3) -0.004(2) 0.021(3)
C17 0.156(7) 0.030(3) 0.030(3) -0.005(2) -0.027(4) 0.021(4)
C18 0.245(12) 0.028(3) 0.053(4) -0.013(3) -0.071(6) 0.024(5)
C19 0.149(8) 0.038(4) 0.073(6) 0.000 -0.038(6) 0.000
C3 0.131(10) 0.169(13) 0.220(16) 0.129(12) -0.100(10) -0.119(10)
O1 0.291(15) 0.329(15) 0.384(17) 0.100(14) -0.006(13) -0.017(14)
C4 0.36(3) 0.209(19) 0.29(2) 0.176(17) -0.01(2) 0.066(18)
Ag2A 0.0517(10) 0.0334(3) 0.0184(3) 0.0025(3) -0.0044(7) -0.0043(3)

loop_
_atom_type_symbol
_atom_type_description
_atom_type_scat_dispersion_real
_atom_type_scat_dispersion_imag
_atom_type_scat_source
C C 0.0033 0.0016 'International Tables Vol C Tables 4.2.6.8 and 6.1.1.4'
H H 0.0000 0.0000 'International Tables Vol C Tables 4.2.6.8 and 6.1.1.4'
Ag Ag -0.8971 1.1015 'International Tables Vol C Tables 4.2.6.8 and 6.1.1.4'
Fe Fe 0.3463 0.8444 'International Tables Vol C Tables 4.2.6.8 and 6.1.1.4'
N N 0.0061 0.0033 'International Tables Vol C Tables 4.2.6.8 and 6.1.1.4'
O O 0.0106 0.0060 'International Tables Vol C Tables 4.2.6.8 and 6.1.1.4'

loop_
_geom_angle_atom_site_label_1
_geom_angle_atom_site_label_2
_geom_angle_atom_site_label_3
_geom_angle
_geom_angle_site_symmetry_1
_geom_angle_site_symmetry_3
_geom_angle_publ_flag
C1 Ag1 C1 180.0 . 7_546 ?
Ag2 Ag2 C2 76.5(7) 2_556 . ?
Ag2 Ag2 C2 53.2(13) 2_556 2_556 ?
C2 Ag2 C2 125.6(19) . 2_556 ?
N1 Fe1 N1 180.0 5_556 . ?
N2 Fe1 N1 90.50(15) 5_556 5_556 ?
N2 Fe1 N1 90.50(15) . . ?
N2 Fe1 N1 89.50(15) . 5_556 ?
N2 Fe1 N1 89.50(15) 5_556 . ?
N2 Fe1 N2 180.0 5_556 . ?
N3 Fe1 N1 90.60(18) 5_556 5_556 ?
N3 Fe1 N1 89.40(18) . 5_556 ?
N3 Fe1 N1 90.61(18) . . ?
N3 Fe1 N1 89.40(18) 5_556 . ?
N3 Fe1 N2 89.49(16) . . ?
N3 Fe1 N2 90.51(16) 5_556 . ?
N3 Fe1 N2 90.51(16) . 5_556 ?
N3 Fe1 N2 89.49(16) 5_556 5_556 ?
N3 Fe1 N3 180.0 5_556 . ?
C5 N1 Fe1 121.6(3) . . ?
C5 N1 C9 116.2(5) . . ?
C9 N1 Fe1 122.2(4) . . ?
C1 N2 Fe1 165.9(5) . . ?
C2 N3 Fe1 162.4(6) . . ?
C13 N4 C13 121.6(6) . 2_355 ?
C13 N4 C16 119.2(3) 2_355 . ?
C13 N4 C16 119.2(3) . . ?
N2 C1 Ag1 172.6(5) . . ?
C15 C10 C7 121.0(5) . . ?
C11 C10 C7 121.9(4) . . ?
C11 C10 C15 117.1(5) . . ?
C6 C7 C10 120.3(5) . . ?
C8 C7 C10 122.7(4) . . ?
C8 C7 C6 117.0(5) . . ?
C14 C13 N4 121.3(4) . . ?
C14 C13 C12 118.0(5) . . ?
C12 C13 N4 120.8(5) . . ?
C10 C15 H15 119.2 . . ?
C14 C15 C10 121.6(6) . . ?
C14 C15 H15 119.2 . . ?
C13 C14 H14 119.6 . . ?
C15 C14 C13 120.8(4) . . ?
C15 C14 H14 119.6 . . ?
N1 C5 H5 118.1 . . ?
N1 C5 C6 123.7(4) . . ?
C6 C5 H5 118.1 . . ?
C10 C11 H11 119.0 . . ?
C10 C11 C12 122.0(5) . . ?
C12 C11 H11 119.0 . . ?
C17 C16 N4 120.2(3) . . ?
C17 C16 N4 120.2(3) 2_355 . ?
C17 C16 C17 119.7(7) . 2_355 ?
C7 C6 H6 120.3 . . ?
C5 C6 C7 119.4(6) . . ?
C5 C6 H6 120.3 . . ?
Ag2 C2 Ag2 50.3(17) . 2_556 ?
N3 C2 Ag2 147.6(10) . 2_556 ?
N3 C2 Ag2 150.2(14) . . ?
N3 C2 Ag2A 172.9(5) . . ?
N3 C2 Ag2A 164.9(7) . 2_556 ?
Ag2A C2 Ag2A 17.90(5) 2_556 . ?
C13 C12 H12 119.8 . . ?
C11 C12 C13 120.5(6) . . ?
C11 C12 H12 119.8 . . ?
C7 C8 H8 120.3 . . ?
C9 C8 C7 119.4(5) . . ?
C9 C8 H8 120.3 . . ?
N1 C9 C8 124.2(6) . . ?
N1 C9 H9 117.9 . . ?
C8 C9 H9 117.9 . . ?
C16 C17 H17 120.1 . . ?
C18 C17 C16 119.8(5) . . ?
C18 C17 H17 120.1 . . ?
C17 C18 H18 119.6 . . ?
C19 C18 C17 120.7(6) . . ?
C19 C18 H18 119.6 . . ?
C18 C19 C18 119.3(9) 2_355 . ?
C18 C19 H19 120.4 2_355 . ?
C18 C19 H19 120.4 . . ?
C4 C3 O1 124.0(11) . . ?
C2 Ag2A C2 161.58(9) 2_556 . ?
Ag2A Ag2A C2 80.2(3) 2_556 . ?

loop_
_geom_bond_atom_site_label_1
_geom_bond_atom_site_label_2
_geom_bond_distance
_geom_bond_site_symmetry_2
_geom_bond_publ_flag
Ag1 C1 2.065(4) . ?
Ag1 C1 2.065(4) 7_546 ?
Ag2 Ag2 1.97(8) 2_556 ?
Ag2 C2 2.047(2) . ?
Ag2 C2 2.49(4) 2_556 ?
Fe1 N1 2.191(4) 5_556 ?
Fe1 N1 2.191(4) . ?
Fe1 N2 2.155(4) . ?
Fe1 N2 2.155(4) 5_556 ?
Fe1 N3 2.149(5) . ?
Fe1 N3 2.149(5) 5_556 ?
N1 C5 1.326(8) . ?
N1 C9 1.342(6) . ?
N2 C1 1.138(6) . ?
N3 C2 1.169(5) . ?
N4 C13 1.411(6) . ?
N4 C13 1.411(6) 2_355 ?
N4 C16 1.426(9) . ?
C10 C7 1.485(7) . ?
C10 C15 1.400(6) . ?
C10 C11 1.383(8) . ?
C7 C6 1.401(6) . ?
C7 C8 1.374(8) . ?
C13 C14 1.393(9) . ?
C13 C12 1.400(6) . ?
C15 H15 0.9500 . ?
C15 C14 1.375(9) . ?
C14 H14 0.9500 . ?
C5 H5 0.9500 . ?
C5 C6 1.380(8) . ?
C11 H11 0.9500 . ?
C11 C12 1.379(8) . ?
C16 C17 1.389(6) . ?
C16 C17 1.390(6) 2_355 ?
C6 H6 0.9500 . ?
C2 Ag2A 2.040(4) 2_556 ?
C2 Ag2A 2.0500(19) . ?
C12 H12 0.9500 . ?
C8 H8 0.9500 . ?
C8 C9 1.375(8) . ?
C9 H9 0.9500 . ?
C17 H17 0.9500 . ?
C17 C18 1.386(8) . ?
C18 H18 0.9500 . ?
C18 C19 1.381(8) . ?
C19 H19 0.9500 . ?
C3 O1 1.574(9) . ?
C3 C4 1.420(10) . ?
Ag2A Ag2A 0.6364(16) 2_556 ?
